data_1534940
loop_
_publ_author_name
'Beck, J.'
'Schloerb, T.'

_publ_section_title
;
 Polymers in the form of linked rings - a novel type of structures for
 chalcogen polycations. The crystal structures of (Se4.85 Te3.15) (W O
 Cl4)2 and (Se4 Te3) (W O Cl4)2
;
_journal_name_full 'Phosphorus, Sulfur, Silicon and Related Elements'
_journal_page_first 125
_journal_page_last 305
_journal_volume 124
_journal_year 1997
_chemical_formula_sum 'Cl8 O2 Se4 Te3 W2'
_chemical_name_systematic '(Se4 Te3) (W O Cl4)2'
_space_group_IT_number 9
_symmetry_space_group_name_Hall 'C -2yc'
_symmetry_space_group_name_H-M 'C 1 c 1'
_cell_angle_alpha 90
_cell_angle_beta 100.8
_cell_angle_gamma 90
_cell_formula_units_Z 4
_cell_length_a 11.987
_cell_length_b 10.72
_cell_length_c 15.639
_cell_volume 1974.026
_citation_journal_id_ASTM PSSLEC
_cod_data_source_file Beck_PSSLEC_1997_451.cif
_cod_data_source_block Cl8O2Se4Te3W2
_cod_database_code 1534940

loop_
_symmetry_equiv_pos_as_xyz
x,y,z
x,-y,z+1/2
x+1/2,y+1/2,z
x+1/2,-y+1/2,z+1/2

loop_
_atom_site_label
_atom_site_type_symbol
_atom_site_fract_x
_atom_site_fract_y
_atom_site_fract_z
_atom_site_occupancy
_atom_site_U_iso_or_equiv
O1 O-2 0.5513 0.0289 0.6571 1 0.0
W2 W+5 0.54462 0.01486 0.79721 1 0.0
Cl1 Cl-1 0.7165 -0.1054 0.5564 1 0.0
Te2 Te 0.487 0.6374 0.84826 1 0.0
Se1 Se 0.6858 0.5456 0.8783 1 0.0
Se3 Se 0.4092 0.5614 0.6913 1 0.0
Cl7 Cl-1 0.3833 -0.1064 0.7504 1 0.0
Te3 Te 0.551 0.41384 0.65449 1 0.0
W1 W+5 0.55292 0.01779 0.54819 1 0.0
Cl6 Cl-1 0.6569 -0.163 0.7849 1 0.0
O2 O-2 0.5459 0.0028 0.9075 1 0.0
Cl3 Cl-1 0.3937 0.1459 0.4963 1 0.0
Cl5 Cl-1 0.7077 0.148 0.81 1 0.0
Cl2 Cl-1 0.666 0.1905 0.534 1 0.0
Se4 Se 0.6894 0.5658 0.6172 1 0.0
Te1 Te 0.6101 0.3615 0.95957 1 0.0
Cl4 Cl-1 0.4407 -0.1638 0.5219 1 0.0
Se2 Se 0.4117 0.4556 0.9313 1 0.0
Cl8 Cl-1 0.4305 0.1923 0.7698 1 0.0
